data_4502567
loop_
_publ_author_name
'Kong, De-Nian'
'Xie, Zai-Lai'
'Feng, Mei-Ling'
'Ye, Dong'
'Du, Ke-Zhao'
'Li, Jian-Rong'
'Huang, Xiao-Ying'

_publ_section_title
;
 From One-Dimensional Ribbon to Three-Dimensional Microporous Framework:
 The Syntheses, Crystal Structures, and Properties of a Series of Mercury
 Antimony Chalcogenides
;
_journal_issue 3
_journal_name_full 'Crystal Growth &amp; Design'
_journal_page_first 1364
_journal_paper_doi 10.1021/cg9013834
_journal_volume 10
_journal_year 2010
_chemical_formula_moiety 'C6 H24 N6 Ni, 2(Hg S3 Sb)'
_chemical_formula_sum 'C6 H24 Hg2 N6 Ni S6 Sb2'
_chemical_formula_weight 1076.06
_chemical_name_systematic
; 
 ? 
;
_space_group_IT_number 15
_symmetry_cell_setting monoclinic
_symmetry_space_group_name_Hall '-C 2yc'
_symmetry_space_group_name_H-M 'C 1 2/c 1'
_atom_sites_solution_hydrogens geom
_atom_sites_solution_primary direct
_atom_sites_solution_secondary difmap
_audit_creation_method SHELXL-97
_cell_angle_alpha 90.00
_cell_angle_beta 106.635(8)
_cell_angle_gamma 90.00
_cell_formula_units_Z 4
_cell_length_a 19.875(10)
_cell_length_b 7.768(3)
_cell_length_c 14.736(7)
_cell_measurement_reflns_used 1307
_cell_measurement_temperature 293(2)
_cell_measurement_theta_max 27.4680
_cell_measurement_theta_min 2.8321
_cell_volume 2179.9(17)
_computing_cell_refinement 'CrystalClear (Rigaku Inc., 2007)'
_computing_data_collection 'CrystalClear (Rigaku Inc., 2007)'
_computing_data_reduction 'CrystalClear (Rigaku Inc., 2007)'
_computing_structure_refinement 'SHELXL-97 (Sheldrick, 1997)'
_computing_structure_solution 'SHELXS-97 (Sheldrick, 1990)'
_diffrn_ambient_temperature 293(2)
_diffrn_detector_area_resol_mean 13.6612
_diffrn_measured_fraction_theta_full 1.000
_diffrn_measured_fraction_theta_max 1.000
_diffrn_measurement_device_type 'Rigaku SCXmini'
_diffrn_measurement_method CCD_Profile_fitting
_diffrn_radiation_monochromator graphite
_diffrn_radiation_source 'fine-focus sealed tube'
_diffrn_radiation_type MoK\a
_diffrn_radiation_wavelength 0.71073
_diffrn_reflns_av_R_equivalents 0.0391
_diffrn_reflns_av_sigmaI/netI 0.0344
_diffrn_reflns_limit_h_max 24
_diffrn_reflns_limit_h_min -21
_diffrn_reflns_limit_k_max 9
_diffrn_reflns_limit_k_min -9
_diffrn_reflns_limit_l_max 18
_diffrn_reflns_limit_l_min -17
_diffrn_reflns_number 7340
_diffrn_reflns_theta_full 26.00
_diffrn_reflns_theta_max 26.00
_diffrn_reflns_theta_min 2.83
_exptl_absorpt_coefficient_mu 17.911
_exptl_absorpt_correction_T_max 0.150
_exptl_absorpt_correction_T_min 0.046
_exptl_absorpt_correction_type multi-scan
_exptl_absorpt_process_details 'CrystalClear (Rigaku Inc., 2007)'
_exptl_crystal_colour yellow
_exptl_crystal_density_diffrn 3.279
_exptl_crystal_density_method 'not measured'
_exptl_crystal_description plate-like
_exptl_crystal_F_000 1952
_exptl_crystal_size_max 0.197
_exptl_crystal_size_mid 0.130
_exptl_crystal_size_min 0.106
_refine_diff_density_max 1.345
_refine_diff_density_min -2.205
_refine_diff_density_rms 0.221
_refine_ls_extinction_method none
_refine_ls_goodness_of_fit_ref 1.058
_refine_ls_hydrogen_treatment constr
_refine_ls_matrix_type full
_refine_ls_number_parameters 105
_refine_ls_number_reflns 2150
_refine_ls_number_restraints 0
_refine_ls_restrained_S_all 1.058
_refine_ls_R_factor_all 0.0352
_refine_ls_R_factor_gt 0.0326
_refine_ls_shift/su_max 0.001
_refine_ls_shift/su_mean 0.000
_refine_ls_structure_factor_coef Fsqd
_refine_ls_weighting_details 'calc w=1/[\s^2^(Fo^2^)+(0.0450P)^2^+1.6971P] where P=(Fo^2^+2Fc^2^)/3'
_refine_ls_weighting_scheme calc
_refine_ls_wR_factor_gt 0.0778
_refine_ls_wR_factor_ref 0.0798
_reflns_number_gt 1998
_reflns_number_total 2150
_reflns_threshold_expression >2sigma(I)
_cod_data_source_file cg9013834_si_002.cif
_cod_data_source_block compound-5
_cod_depositor_comments
;
The following automatic conversions were performed:
'_atom_site_symetry_multiplicity' tag replaced with
'_atom_site_symmetry_multiplicity'.

Automatic conversion script
Id: cif_correct_tags 1440 2010-10-19 06:21:57Z saulius 

The following automatic conversions were performed:

'_exptl_absorpt_correction_type' value 'Multi-scan' changed to
'multi-scan' according to
/home/saulius/struct/CIF-dictionaries/cif_core.dic dictionary named
'cif_core.dic' version 2.4.2 from 2011-04-26.

Automatic conversion script
Id: cif_fix_values 1715 2011-07-08 13:25:40Z adriana 
;
_cod_original_cell_volume 2179.8(18)
_cod_original_sg_symbol_H-M 'C 2/c'
_cod_database_code 4502567

loop_
_symmetry_equiv_pos_as_xyz
'x, y, z'
'-x, y, -z+1/2'
'x+1/2, y+1/2, z'
'-x+1/2, y+1/2, -z+1/2'
'-x, -y, -z'
'x, -y, z-1/2'
'-x+1/2, -y+1/2, -z'
'x+1/2, -y+1/2, z-1/2'

loop_
_atom_site_label
_atom_site_type_symbol
_atom_site_fract_x
_atom_site_fract_y
_atom_site_fract_z
_atom_site_U_iso_or_equiv
_atom_site_adp_type
_atom_site_occupancy
_atom_site_symmetry_multiplicity
_atom_site_calc_flag
_atom_site_refinement_flags
Hg1 Hg 0.249850(15) 0.89564(3) 0.597213(18) 0.03491(12) Uani 1 1 d .
Sb1 Sb 0.26568(2) 1.12541(5) 0.36038(3) 0.02137(13) Uani 1 1 d .
S1 S 0.31918(9) 0.88759(16) 0.46611(11) 0.0199(3) Uani 1 1 d .
S2 S 0.33705(10) 1.0842(3) 0.25326(13) 0.0428(5) Uani 1 1 d .
S3 S 0.33462(9) 1.35670(19) 0.45175(12) 0.0298(4) Uani 1 1 d .
Ni1 Ni 0.5000 0.63219(12) 0.2500 0.0203(2) Uani 1 2 d S
N1 N 0.4413(3) 0.8149(6) 0.1535(3) 0.0232(11) Uani 1 1 d .
H1A H 0.4273 0.9040 0.1828 0.028 Uiso 1 1 d R
H1B H 0.4048 0.7574 0.1151 0.028 Uiso 1 1 d R
N2 N 0.4335(3) 0.6460(7) 0.3415(4) 0.0276(12) Uani 1 1 d .
H2A H 0.4149 0.5468 0.3548 0.033 Uiso 1 1 d R
H2B H 0.3987 0.7226 0.3189 0.033 Uiso 1 1 d R
N3 N 0.5610(3) 0.4274(7) 0.3279(4) 0.0356(14) Uani 1 1 d .
H3A H 0.6003 0.4096 0.3105 0.043 Uiso 1 1 d R
H3B H 0.5746 0.4367 0.3915 0.043 Uiso 1 1 d R
C1 C 0.4838(4) 0.8714(7) 0.0897(5) 0.0272(14) Uani 1 1 d .
H1C H 0.5184 0.9525 0.1235 0.033 Uiso 1 1 d R
H1D H 0.4577 0.9244 0.0314 0.033 Uiso 1 1 d R
C2 C 0.4771(3) 0.7198(8) 0.4314(4) 0.0278(14) Uani 1 1 d .
H2C H 0.4442 0.7522 0.4650 0.033 Uiso 1 1 d R
H2D H 0.5098 0.6323 0.4623 0.033 Uiso 1 1 d R
C3 C 0.5171(4) 0.2702(8) 0.3018(5) 0.046(2) Uani 1 1 d .
H3C H 0.4817 0.2824 0.3340 0.056 Uiso 1 1 d R
H3D H 0.5428 0.1880 0.3395 0.056 Uiso 1 1 d R

loop_
_atom_site_aniso_label
_atom_site_aniso_U_11
_atom_site_aniso_U_22
_atom_site_aniso_U_33
_atom_site_aniso_U_23
_atom_site_aniso_U_13
_atom_site_aniso_U_12
Hg1 0.0439(2) 0.03294(18) 0.02523(18) -0.00391(10) 0.00562(14) 0.01014(12)
Sb1 0.0193(2) 0.0229(2) 0.0215(2) -0.00083(15) 0.00515(18) -0.00030(15)
S1 0.0239(8) 0.0142(6) 0.0240(8) 0.0014(5) 0.0105(7) -0.0011(5)
S2 0.0284(10) 0.0838(15) 0.0180(8) 0.0010(8) 0.0098(7) 0.0113(9)
S3 0.0299(9) 0.0162(7) 0.0356(9) -0.0019(7) -0.0029(7) 0.0011(6)
Ni1 0.0234(6) 0.0137(5) 0.0246(6) 0.000 0.0082(5) 0.000
N1 0.025(3) 0.022(2) 0.025(3) -0.003(2) 0.009(2) 0.005(2)
N2 0.025(3) 0.025(3) 0.034(3) -0.001(2) 0.010(2) -0.007(2)
N3 0.042(4) 0.027(3) 0.040(3) 0.008(3) 0.015(3) 0.010(3)
C1 0.027(4) 0.019(3) 0.033(4) 0.004(3) 0.006(3) -0.003(2)
C2 0.030(3) 0.028(3) 0.028(3) 0.000(3) 0.013(3) -0.001(3)
C3 0.061(5) 0.021(3) 0.068(5) 0.016(3) 0.037(5) 0.015(3)

loop_
_atom_type_symbol
_atom_type_description
_atom_type_scat_dispersion_real
_atom_type_scat_dispersion_imag
_atom_type_scat_source
C C 0.0033 0.0016 'International Tables Vol C Tables 4.2.6.8 and 6.1.1.4'
H H 0.0000 0.0000 'International Tables Vol C Tables 4.2.6.8 and 6.1.1.4'
N N 0.0061 0.0033 'International Tables Vol C Tables 4.2.6.8 and 6.1.1.4'
S S 0.1246 0.1234 'International Tables Vol C Tables 4.2.6.8 and 6.1.1.4'
Ni Ni 0.3393 1.1124 'International Tables Vol C Tables 4.2.6.8 and 6.1.1.4'
Sb Sb -0.5866 1.5461 'International Tables Vol C Tables 4.2.6.8 and 6.1.1.4'
Hg Hg -2.3894 9.2266 'International Tables Vol C Tables 4.2.6.8 and 6.1.1.4'

loop_
_geom_angle_atom_site_label_1
_geom_angle_atom_site_label_2
_geom_angle_atom_site_label_3
_geom_angle
_geom_angle_site_symmetry_1
_geom_angle_site_symmetry_3
S2 Hg1 S3 116.94(7) 6_576 7_576
S2 Hg1 S1 122.98(6) 6_576 7_566
S3 Hg1 S1 107.53(6) 7_576 7_566
S2 Hg1 S1 107.83(7) 6_576 .
S3 Hg1 S1 104.46(6) 7_576 .
S1 Hg1 S1 92.79(5) 7_566 .
S3 Sb1 S2 96.70(8) . .
S3 Sb1 S1 97.59(6) . .
S2 Sb1 S1 94.93(7) . .
Sb1 S1 Hg1 108.57(7) . 7_566
Sb1 S1 Hg1 102.81(6) . .
Hg1 S1 Hg1 87.21(5) 7_566 .
Sb1 S2 Hg1 102.32(8) . 6_575
Sb1 S3 Hg1 100.53(7) . 7_576
N1 Ni1 N1 95.4(3) 2_655 .
N1 Ni1 N3 170.9(2) 2_655 2_655
N1 Ni1 N3 91.1(2) . 2_655
N1 Ni1 N3 91.1(2) 2_655 .
N1 Ni1 N3 170.9(2) . .
N3 Ni1 N3 83.2(3) 2_655 .
N1 Ni1 N2 82.21(19) 2_655 .
N1 Ni1 N2 93.9(2) . .
N3 Ni1 N2 91.0(2) 2_655 .
N3 Ni1 N2 93.3(2) . .
N1 Ni1 N2 93.9(2) 2_655 2_655
N1 Ni1 N2 82.21(19) . 2_655
N3 Ni1 N2 93.3(2) 2_655 2_655
N3 Ni1 N2 91.0(2) . 2_655
N2 Ni1 N2 174.2(3) . 2_655
C1 N1 Ni1 108.5(4) . .
C1 N1 H1A 112.4 . .
Ni1 N1 H1A 112.4 . .
C1 N1 H1B 104.3 . .
Ni1 N1 H1B 106.3 . .
H1A N1 H1B 112.4 . .
C2 N2 Ni1 105.9(4) . .
C2 N2 H2A 108.0 . .
Ni1 N2 H2A 117.3 . .
C2 N2 H2B 105.5 . .
Ni1 N2 H2B 110.3 . .
H2A N2 H2B 109.1 . .
C3 N3 Ni1 105.8(4) . .
C3 N3 H3A 107.0 . .
Ni1 N3 H3A 111.6 . .
C3 N3 H3B 108.3 . .
Ni1 N3 H3B 117.1 . .
H3A N3 H3B 106.5 . .
C2 C1 N1 108.7(5) 2_655 .
C2 C1 H1C 106.7 2_655 .
N1 C1 H1C 108.4 . .
C2 C1 H1D 109.4 2_655 .
N1 C1 H1D 115.5 . .
H1C C1 H1D 107.8 . .
N2 C2 C1 109.1(5) . 2_655
N2 C2 H2C 104.6 . .
C1 C2 H2C 111.9 2_655 .
N2 C2 H2D 107.1 . .
C1 C2 H2D 109.6 2_655 .
H2C C2 H2D 114.2 . .
N3 C3 C3 109.2(5) . 2_655
N3 C3 H3C 104.5 . .
C3 C3 H3C 108.8 2_655 .
N3 C3 H3D 103.6 . .
C3 C3 H3D 130.3 2_655 .
H3C C3 H3D 97.5 . .

loop_
_geom_bond_atom_site_label_1
_geom_bond_atom_site_label_2
_geom_bond_distance
_geom_bond_site_symmetry_2
Hg1 S2 2.456(2) 6_576
Hg1 S3 2.5192(18) 7_576
Hg1 S1 2.6192(17) 7_566
Hg1 S1 2.6756(18) .
Sb1 S3 2.4211(18) .
Sb1 S2 2.427(2) .
Sb1 S1 2.4540(16) .
S1 Hg1 2.6192(16) 7_566
S2 Hg1 2.456(2) 6_575
S3 Hg1 2.5192(18) 7_576
Ni1 N1 2.109(5) 2_655
Ni1 N1 2.109(5) .
Ni1 N3 2.127(5) 2_655
Ni1 N3 2.127(5) .
Ni1 N2 2.144(5) .
Ni1 N2 2.144(5) 2_655
N1 C1 1.499(8) .
N1 H1A 0.9001 .
N1 H1B 0.9000 .
N2 C2 1.476(8) .
N2 H2A 0.9000 .
N2 H2B 0.9001 .
N3 C3 1.486(9) .
N3 H3A 0.9000 .
N3 H3B 0.8998 .
C1 C2 1.491(8) 2_655
C1 H1C 0.9600 .
C1 H1D 0.9600 .
C2 C1 1.491(8) 2_655
C2 H2C 0.9599 .
C2 H2D 0.9600 .
C3 C3 1.482(16) 2_655
C3 H3C 0.9600 .
C3 H3D 0.9024 .
